data_7049761
loop_
_publ_author_name
'Wang, Yingxia'
'Eichhoefer, Andreas'
'Weigend, Florian'
'Fenske, Dieter'
'Fuhr, Olaf'

_publ_section_title
;
 The coordination behavior of
 2,3-bis(diphenylphosphino)maleic-N-phenylimide towards copper, silver,
 gold and palladium
;
_journal_name_full 'Dalton Transactions'
_journal_paper_doi 10.1039/C8DT05003A
_journal_year 2019
_chemical_formula_moiety 'C34 H25 Cl2 N O2 P2 Pd, 1.5(C H2 Cl2)'
_chemical_formula_sum 'C35.5 H28 Cl5 N O2 P2 Pd'
_chemical_formula_weight 846.18
_space_group_crystal_system triclinic
_space_group_IT_number 2
_space_group_name_Hall '-P 1'
_space_group_name_H-M_alt 'P -1'
_symmetry_space_group_name_Hall '-P 1'
_symmetry_space_group_name_H-M 'P -1'
_atom_sites_solution_hydrogens geom
_atom_sites_solution_primary heavy
_audit_creation_date 2017-06-01
_audit_creation_method
;
Olex2 1.2
(compiled 2017.03.02 svn.r3394 for OlexSys, GUI svn.r5324)
;
_audit_update_record
;
2018-06-07 deposited with the CCDC.    2019-04-17 downloaded from the CCDC.
;
_cell_angle_alpha 77.447(7)
_cell_angle_beta 76.796(6)
_cell_angle_gamma 71.073(7)
_cell_formula_units_Z 4
_cell_length_a 11.3516(8)
_cell_length_b 15.8507(15)
_cell_length_c 21.6322(19)
_cell_measurement_reflns_used 8221
_cell_measurement_temperature 133.15
_cell_measurement_theta_max 30.49
_cell_measurement_theta_min 1.56
_cell_volume 3540.9(5)
_computing_molecular_graphics 'Olex2 (Dolomanov et al., 2009)'
_computing_publication_material 'Olex2 (Dolomanov et al., 2009)'
_computing_structure_refinement 'ShelXL (Sheldrick, 2015)'
_computing_structure_solution 'ShelXS (Sheldrick, 2008)'
_diffrn_ambient_temperature 133.15
_diffrn_detector Pilatus300K
_diffrn_detector_area_resol_mean 5.81
_diffrn_detector_type DECTRIS
_diffrn_measured_fraction_theta_full 0.879
_diffrn_measured_fraction_theta_max 0.874
_diffrn_measurement_device '4-circle goniometer'
_diffrn_measurement_device_type 'Stoe StadiVari'
_diffrn_measurement_method 'rotation method'
_diffrn_radiation_collimation '0.6 mm diameter'
_diffrn_radiation_monochromator 'multilayer optics'
_diffrn_radiation_polarisn_norm 0
_diffrn_radiation_probe x-ray
_diffrn_radiation_type MoK\a
_diffrn_radiation_wavelength 0.71073
_diffrn_reflns_av_R_equivalents 0.0938
_diffrn_reflns_av_unetI/netI 0.1672
_diffrn_reflns_Laue_measured_fraction_full 0.879
_diffrn_reflns_Laue_measured_fraction_max 0.874
_diffrn_reflns_limit_h_max 13
_diffrn_reflns_limit_h_min -9
_diffrn_reflns_limit_k_max 19
_diffrn_reflns_limit_k_min -18
_diffrn_reflns_limit_l_max 26
_diffrn_reflns_limit_l_min -26
_diffrn_reflns_number 17569
_diffrn_reflns_point_group_measured_fraction_full 0.879
_diffrn_reflns_point_group_measured_fraction_max 0.874
_diffrn_reflns_theta_full 25.242
_diffrn_reflns_theta_max 25.997
_diffrn_reflns_theta_min 1.375
_diffrn_source 'Mo GeniX 3D HF'
_diffrn_source_current 1.000
_diffrn_source_power 0.050
_diffrn_source_target Mo
_diffrn_source_type 'microfocus sealed X-ray tube'
_diffrn_source_voltage 50
_exptl_absorpt_coefficient_mu 1.026
_exptl_absorpt_correction_T_max 0.8549
_exptl_absorpt_correction_T_min 0.6199
_exptl_absorpt_correction_type integration
_exptl_absorpt_process_details 'STOE Xred and LANA'
_exptl_crystal_colour 'light yellow'
_exptl_crystal_colour_modifier light
_exptl_crystal_colour_primary yellow
_exptl_crystal_density_diffrn 1.587
_exptl_crystal_description needle
_exptl_crystal_F_000 1700
_exptl_crystal_size_max 0.35
_exptl_crystal_size_mid 0.06
_exptl_crystal_size_min 0.04
_refine_diff_density_max 1.291
_refine_diff_density_min -1.474
_refine_diff_density_rms 0.172
_refine_ls_extinction_method none
_refine_ls_goodness_of_fit_ref 0.910
_refine_ls_hydrogen_treatment constr
_refine_ls_matrix_type full
_refine_ls_number_parameters 826
_refine_ls_number_reflns 12139
_refine_ls_number_restraints 6
_refine_ls_restrained_S_all 0.909
_refine_ls_R_factor_all 0.1428
_refine_ls_R_factor_gt 0.0722
_refine_ls_shift/su_max 0.000
_refine_ls_shift/su_mean 0.000
_refine_ls_structure_factor_coef Fsqd
_refine_ls_weighting_details 'w=1/[\s^2^(Fo^2^)+(0.0875P)^2^] where P=(Fo^2^+2Fc^2^)/3'
_refine_ls_weighting_scheme calc
_refine_ls_wR_factor_gt 0.1617
_refine_ls_wR_factor_ref 0.1834
_reflns_Friedel_coverage 0.000
_reflns_number_gt 6584
_reflns_number_total 12139
_reflns_threshold_expression 'I > 2\s(I)'
_cod_data_source_file c8dt05003a2.cif
_cod_data_source_block wyx032-1b
_cod_original_cell_volume 3540.9(6)
_cod_original_formula_sum 'C35.50 H28 Cl5 N O2 P2 Pd'
_cod_database_code 7049761
_shelx_shelxl_version_number 2014/7
_shelx_space_group_comment
;
The symmetry employed for this shelxl refinement is uniquely defined
by the following loop, which should always be used as a source of
symmetry information in preference to the above space-group names.
They are only intended as comments.
;
_olex2_refinement_description
;
1. Fixed Uiso
 At 1.2 times of:
  All C(H) groups, All C(H,H) groups
2. Uiso/Uaniso restraints and constraints
Uanis(C20) \\sim Ueq: with sigma of 0.05 and sigma for terminal atoms of 0.09
Uanis(Cl9) = Uanis(C71) = Uanis(Cl10)
3.a Secondary CH2 refined with riding coordinates:
 C69(H69A,H69B), C70(H70A,H70B), C71(H71A,H71B)
3.b Aromatic/amide H refined with riding coordinates:
 C2(H2), C3(H3), C4(H4), C5(H5), C6(H6), C8(H8), C9(H9), C10(H10), C11(H11),
 C12(H12), C18(H18), C19(H19), C20(H20), C21(H21), C22(H22), C24(H24), C25(H25),
  C26(H26), C27(H27), C28(H28), C30(H30), C31(H31), C32(H32), C33(H33),
 C34(H34), C36(H36), C37(H37), C38(H38), C39(H39), C40(H40), C42(H42), C43(H43),
  C44(H44), C45(H45), C46(H46), C52(H52), C53(H53), C54(H54), C55(H55),
 C56(H56), C58(H58), C59(H59), C60(H60), C61(H61), C62(H62), C64(H64), C65(H65),
  C66(H66), C67(H67), C68(H68)
;
_olex2_submission_special_instructions 'No special instructions were received'

loop_
_space_group_symop_operation_xyz
'x, y, z'
'-x, -y, -z'

loop_
_atom_site_label
_atom_site_type_symbol
_atom_site_fract_x
_atom_site_fract_y
_atom_site_fract_z
_atom_site_U_iso_or_equiv
_atom_site_adp_type
_atom_site_occupancy
_atom_site_site_symmetry_order
_atom_site_calc_flag
_atom_site_refinement_flags_posn
_atom_site_refinement_flags_adp
Pd1 Pd 0.20655(6) 0.20413(5) 0.20454(3) 0.01440(17) Uani 1 1 d . .
Cl1 Cl 0.08090(19) 0.12667(17) 0.18187(11) 0.0239(5) Uani 1 1 d . .
Cl2 Cl 0.28133(19) 0.09217(16) 0.28869(10) 0.0211(5) Uani 1 1 d . .
P1 P 0.31681(19) 0.28404(16) 0.22673(10) 0.0138(5) Uani 1 1 d . .
P2 P 0.13442(19) 0.31855(17) 0.12887(11) 0.0159(5) Uani 1 1 d . .
O1 O 0.4435(5) 0.4623(4) 0.1760(3) 0.0203(14) Uani 1 1 d . .
O2 O 0.1812(5) 0.5165(5) 0.0299(3) 0.0235(15) Uani 1 1 d . .
N1 N 0.3291(6) 0.5085(5) 0.0910(3) 0.0169(16) Uani 1 1 d . .
C1 C 0.4826(7) 0.2367(6) 0.2238(4) 0.0127(18) Uani 1 1 d . .
C2 C 0.5646(8) 0.2385(6) 0.1646(4) 0.019(2) Uani 1 1 d . .
H2 H 0.5307 0.2667 0.1264 0.023 Uiso 1 1 calc R .
C3 C 0.6924(8) 0.2004(7) 0.1605(5) 0.026(2) Uani 1 1 d . .
H3 H 0.7464 0.2017 0.1199 0.031 Uiso 1 1 calc R .
C4 C 0.7426(8) 0.1598(6) 0.2161(4) 0.020(2) Uani 1 1 d . .
H4 H 0.8312 0.1331 0.2136 0.024 Uiso 1 1 calc R .
C5 C 0.6648(8) 0.1582(7) 0.2747(4) 0.025(2) Uani 1 1 d . .
H5 H 0.7004 0.1296 0.3123 0.030 Uiso 1 1 calc R .
C6 C 0.5342(7) 0.1978(6) 0.2805(4) 0.0182(19) Uani 1 1 d . .
H6 H 0.4815 0.1984 0.3215 0.022 Uiso 1 1 calc R .
C7 C 0.2446(8) 0.3338(6) 0.2979(4) 0.018(2) Uani 1 1 d . .
C8 C 0.2999(8) 0.3876(6) 0.3200(4) 0.021(2) Uani 1 1 d . .
H8 H 0.3807 0.3940 0.2996 0.025 Uiso 1 1 calc R .
C9 C 0.2334(8) 0.4303(7) 0.3717(4) 0.022(2) Uani 1 1 d . .
H9 H 0.2694 0.4672 0.3864 0.027 Uiso 1 1 calc R .
C10 C 0.1177(8) 0.4219(7) 0.4029(4) 0.024(2) Uani 1 1 d . .
H10 H 0.0740 0.4529 0.4381 0.029 Uiso 1 1 calc R .
C11 C 0.0649(8) 0.3676(7) 0.3824(4) 0.025(2) Uani 1 1 d . .
H11 H -0.0142 0.3595 0.4045 0.030 Uiso 1 1 calc R .
C12 C 0.1274(7) 0.3253(6) 0.3299(4) 0.0176(19) Uani 1 1 d . .
H12 H 0.0895 0.2897 0.3153 0.021 Uiso 1 1 calc R .
C13 C 0.3697(7) 0.4525(6) 0.1472(4) 0.0139(18) Uani 1 1 d . .
C14 C 0.3046(7) 0.3799(6) 0.1627(4) 0.0131(18) Uani 1 1 d . .
C15 C 0.2277(7) 0.3967(6) 0.1212(4) 0.0128(18) Uani 1 1 d . .
C16 C 0.2386(7) 0.4792(6) 0.0730(4) 0.0168(19) Uani 1 1 d . .
C17 C 0.3714(8) 0.5849(6) 0.0602(4) 0.0169(19) Uani 1 1 d . .
C18 C 0.5018(8) 0.5755(7) 0.0486(4) 0.019(2) Uani 1 1 d . .
H18 H 0.5603 0.5189 0.0604 0.023 Uiso 1 1 calc R .
C19 C 0.5438(9) 0.6503(7) 0.0195(4) 0.026(2) Uani 1 1 d . .
H19 H 0.6315 0.6452 0.0120 0.031 Uiso 1 1 calc R .
C20 C 0.4589(9) 0.7314(7) 0.0018(4) 0.028(2) Uani 1 1 d . U
H20 H 0.4881 0.7825 -0.0175 0.034 Uiso 1 1 calc R .
C21 C 0.3323(10) 0.7395(7) 0.0117(4) 0.030(2) Uani 1 1 d . .
H21 H 0.2752 0.7956 -0.0025 0.036 Uiso 1 1 calc R .
C22 C 0.2860(9) 0.6670(7) 0.0422(5) 0.029(2) Uani 1 1 d . .
H22 H 0.1978 0.6737 0.0505 0.035 Uiso 1 1 calc R .
C23 C -0.0273(7) 0.3847(6) 0.1544(4) 0.0161(19) Uani 1 1 d . .
C24 C -0.0507(8) 0.4432(7) 0.1962(4) 0.024(2) Uani 1 1 d . .
H24 H 0.0174 0.4545 0.2084 0.029 Uiso 1 1 calc R .
C25 C -0.1765(8) 0.4869(7) 0.2215(5) 0.026(2) Uani 1 1 d . .
H25 H -0.1938 0.5289 0.2501 0.032 Uiso 1 1 calc R .
C26 C -0.2741(8) 0.4684(7) 0.2045(5) 0.029(2) Uani 1 1 d . .
H26 H -0.3589 0.4969 0.2223 0.034 Uiso 1 1 calc R .
C27 C -0.2509(8) 0.4105(7) 0.1630(5) 0.033(3) Uani 1 1 d . .
H27 H -0.3195 0.3994 0.1512 0.039 Uiso 1 1 calc R .
C28 C -0.1281(8) 0.3670(7) 0.1375(4) 0.024(2) Uani 1 1 d . .
H28 H -0.1122 0.3256 0.1087 0.028 Uiso 1 1 calc R .
C29 C 0.1513(7) 0.2946(6) 0.0490(4) 0.019(2) Uani 1 1 d . .
C30 C 0.0896(8) 0.3596(7) 0.0034(4) 0.025(2) Uani 1 1 d . .
H30 H 0.0345 0.4159 0.0141 0.030 Uiso 1 1 calc R .
C31 C 0.1117(9) 0.3392(8) -0.0598(5) 0.032(2) Uani 1 1 d . .
H31 H 0.0710 0.3824 -0.0920 0.039 Uiso 1 1 calc R .
C32 C 0.1913(10) 0.2575(9) -0.0747(5) 0.042(3) Uani 1 1 d . .
H32 H 0.2056 0.2451 -0.1173 0.051 Uiso 1 1 calc R .
C33 C 0.2515(9) 0.1923(8) -0.0281(5) 0.032(3) Uani 1 1 d . .
H33 H 0.3066 0.1362 -0.0391 0.038 Uiso 1 1 calc R .
C34 C 0.2309(7) 0.2094(6) 0.0338(4) 0.019(2) Uani 1 1 d . .
H34 H 0.2695 0.1648 0.0660 0.023 Uiso 1 1 calc R .
Pd2 Pd 0.32704(6) 0.67391(5) 0.40062(3) 0.01613(18) Uani 1 1 d . .
Cl3 Cl 0.1707(2) 0.60426(17) 0.45759(11) 0.0272(6) Uani 1 1 d . .
Cl4 Cl 0.4591(2) 0.55104(17) 0.34899(12) 0.0285(6) Uani 1 1 d . .
P3 P 0.46262(19) 0.75103(17) 0.34936(11) 0.0163(5) Uani 1 1 d . .
P4 P 0.20909(19) 0.79409(17) 0.44629(11) 0.0151(5) Uani 1 1 d . .
O3 O 0.5655(5) 0.9383(4) 0.3399(3) 0.0204(14) Uani 1 1 d . .
O4 O 0.1928(5) 1.0003(4) 0.4823(3) 0.0198(14) Uani 1 1 d . .
N2 N 0.3914(6) 0.9886(5) 0.4170(3) 0.0145(16) Uani 1 1 d . .
C35 C 0.4534(8) 0.7873(7) 0.2640(4) 0.022(2) Uani 1 1 d . .
C36 C 0.3708(8) 0.8698(7) 0.2445(4) 0.020(2) Uani 1 1 d . .
H36 H 0.3267 0.9103 0.2743 0.024 Uiso 1 1 calc R .
C37 C 0.3530(9) 0.8931(7) 0.1807(4) 0.028(2) Uani 1 1 d . .
H37 H 0.2969 0.9497 0.1665 0.034 Uiso 1 1 calc R .
C38 C 0.4167(9) 0.8340(8) 0.1389(5) 0.034(3) Uani 1 1 d . .
H38 H 0.4041 0.8498 0.0955 0.041 Uiso 1 1 calc R .
C39 C 0.4976(10) 0.7535(8) 0.1577(5) 0.036(3) Uani 1 1 d . .
H39 H 0.5425 0.7142 0.1271 0.043 Uiso 1 1 calc R .
C40 C 0.5158(8) 0.7272(8) 0.2218(4) 0.029(2) Uani 1 1 d . .
H40 H 0.5697 0.6696 0.2356 0.035 Uiso 1 1 calc R .
C41 C 0.6289(8) 0.7010(7) 0.3567(5) 0.024(2) Uani 1 1 d . .
C42 C 0.7178(8) 0.7366(7) 0.3133(5) 0.025(2) Uani 1 1 d . .
H42 H 0.6934 0.7832 0.2787 0.030 Uiso 1 1 calc R .
C43 C 0.8450(8) 0.7021(7) 0.3217(6) 0.033(3) Uani 1 1 d . .
H43 H 0.9074 0.7261 0.2930 0.040 Uiso 1 1 calc R .
C44 C 0.8780(10) 0.6353(8) 0.3702(6) 0.044(3) Uani 1 1 d . .
H44 H 0.9644 0.6105 0.3746 0.053 Uiso 1 1 calc R .
C45 C 0.7862(9) 0.6017(8) 0.4145(6) 0.041(3) Uani 1 1 d . .
H45 H 0.8098 0.5568 0.4501 0.050 Uiso 1 1 calc R .
C46 C 0.6635(9) 0.6336(7) 0.4063(5) 0.032(2) Uani 1 1 d . .
H46 H 0.6016 0.6090 0.4350 0.039 Uiso 1 1 calc R .
C47 C 0.4701(7) 0.9310(6) 0.3751(4) 0.0102(17) Uani 1 1 d . .
C48 C 0.4099(7) 0.8561(6) 0.3820(4) 0.0147(18) Uani 1 1 d . .
C49 C 0.3010(7) 0.8737(6) 0.4249(4) 0.0150(19) Uani 1 1 d . .
C50 C 0.2812(7) 0.9614(6) 0.4467(4) 0.0157(19) Uani 1 1 d . .
C51 C 0.4158(7) 1.0668(6) 0.4288(4) 0.0126(18) Uani 1 1 d . .
C52 C 0.5395(8) 1.0638(6) 0.4303(4) 0.0159(19) Uani 1 1 d . .
H52 H 0.6067 1.0105 0.4233 0.019 Uiso 1 1 calc R .
C53 C 0.5640(8) 1.1375(7) 0.4416(4) 0.020(2) Uani 1 1 d . .
H53 H 0.6486 1.1363 0.4408 0.024 Uiso 1 1 calc R .
C54 C 0.4664(9) 1.2136(7) 0.4543(4) 0.029(2) Uani 1 1 d . .
H54 H 0.4832 1.2646 0.4627 0.035 Uiso 1 1 calc R .
C55 C 0.3403(9) 1.2152(6) 0.4547(4) 0.025(2) Uani 1 1 d . .
H55 H 0.2719 1.2664 0.4651 0.029 Uiso 1 1 calc R .
C56 C 0.3182(8) 1.1434(6) 0.4401(4) 0.020(2) Uani 1 1 d . .
H56 H 0.2346 1.1460 0.4376 0.024 Uiso 1 1 calc R .
C57 C 0.1783(8) 0.7751(6) 0.5333(4) 0.019(2) Uani 1 1 d . .
C58 C 0.2589(8) 0.7004(7) 0.5649(4) 0.022(2) Uani 1 1 d . .
H58 H 0.3241 0.6590 0.5411 0.026 Uiso 1 1 calc R .
C59 C 0.2436(9) 0.6866(8) 0.6316(4) 0.032(3) Uani 1 1 d . .
H59 H 0.2981 0.6358 0.6536 0.039 Uiso 1 1 calc R .
C60 C 0.1490(9) 0.7471(8) 0.6655(4) 0.029(3) Uani 1 1 d . .
H60 H 0.1393 0.7380 0.7110 0.035 Uiso 1 1 calc R .
C61 C 0.0704(8) 0.8183(7) 0.6356(4) 0.024(2) Uani 1 1 d . .
H61 H 0.0042 0.8579 0.6604 0.029 Uiso 1 1 calc R .
C62 C 0.0836(7) 0.8361(7) 0.5683(4) 0.018(2) Uani 1 1 d . .
H62 H 0.0294 0.8882 0.5473 0.022 Uiso 1 1 calc R .
C63 C 0.0652(7) 0.8534(7) 0.4141(4) 0.018(2) Uani 1 1 d . .
C64 C -0.0393(7) 0.8212(7) 0.4338(4) 0.021(2) Uani 1 1 d . .
H64 H -0.0414 0.7742 0.4694 0.025 Uiso 1 1 calc R .
C65 C -0.1410(8) 0.8580(7) 0.4012(4) 0.023(2) Uani 1 1 d . .
H65 H -0.2128 0.8360 0.4148 0.028 Uiso 1 1 calc R .
C66 C -0.1392(8) 0.9261(7) 0.3491(5) 0.027(2) Uani 1 1 d . .
H66 H -0.2078 0.9493 0.3260 0.033 Uiso 1 1 calc R .
C67 C -0.0370(8) 0.9600(7) 0.3312(4) 0.023(2) Uani 1 1 d . .
H67 H -0.0360 1.0081 0.2963 0.027 Uiso 1 1 calc R .
C68 C 0.0646(8) 0.9241(6) 0.3639(4) 0.021(2) Uani 1 1 d . .
H68 H 0.1344 0.9484 0.3515 0.025 Uiso 1 1 calc R .
Cl5 Cl 0.5359(3) 0.0472(2) 0.10767(16) 0.0616(9) Uani 1 1 d . .
Cl6 Cl 0.7415(3) -0.0643(2) 0.17521(16) 0.0603(9) Uani 1 1 d . .
C69 C 0.5853(9) 0.0034(7) 0.1825(5) 0.033(2) Uani 1 1 d . .
H69A H 0.5762 0.0540 0.2048 0.039 Uiso 1 1 calc R .
H69B H 0.5298 -0.0326 0.2092 0.039 Uiso 1 1 calc R .
Cl7 Cl 0.1241(2) 0.6009(2) 0.21389(14) 0.0429(7) Uani 1 1 d . .
Cl8 Cl 0.1586(3) 0.7389(2) 0.27118(16) 0.0519(9) Uani 1 1 d . .
C70 C 0.2271(11) 0.6435(10) 0.2404(8) 0.077(5) Uani 1 1 d . .
H70A H 0.2690 0.5968 0.2734 0.092 Uiso 1 1 calc R .
H70B H 0.2937 0.6538 0.2037 0.092 Uiso 1 1 calc R .
Cl9 Cl 0.0542(5) 0.8514(4) 0.1159(3) 0.1497(18) Uani 1 1 d . .
Cl10 Cl 0.1612(5) 0.9846(4) 0.0303(3) 0.1497(18) Uani 1 1 d . .
C71 C 0.0468(19) 0.9758(15) 0.0867(11) 0.1497(18) Uani 1 1 d . .
H71A H -0.0341 1.0086 0.0712 0.180 Uiso 1 1 calc R .
H71B H 0.0502 1.0035 0.1229 0.180 Uiso 1 1 calc R .

loop_
_atom_site_aniso_label
_atom_site_aniso_U_11
_atom_site_aniso_U_22
_atom_site_aniso_U_33
_atom_site_aniso_U_23
_atom_site_aniso_U_13
_atom_site_aniso_U_12
Pd1 0.0131(3) 0.0132(4) 0.0162(3) 0.0028(3) -0.0047(3) -0.0047(3)
Cl1 0.0216(11) 0.0242(14) 0.0304(12) -0.0008(11) -0.0066(9) -0.0131(10)
Cl2 0.0244(11) 0.0154(12) 0.0203(11) 0.0070(10) -0.0083(9) -0.0048(10)
P1 0.0134(10) 0.0124(12) 0.0140(11) 0.0040(10) -0.0045(8) -0.0042(10)
P2 0.0121(10) 0.0167(13) 0.0170(11) 0.0038(10) -0.0052(9) -0.0038(10)
O1 0.023(3) 0.019(4) 0.021(3) 0.004(3) -0.008(3) -0.011(3)
O2 0.027(3) 0.024(4) 0.022(3) 0.007(3) -0.013(3) -0.012(3)
N1 0.013(3) 0.014(4) 0.021(4) 0.007(3) -0.002(3) -0.008(3)
C1 0.015(4) 0.013(5) 0.011(4) 0.005(4) -0.004(3) -0.009(4)
C2 0.020(4) 0.015(5) 0.014(4) 0.006(4) -0.004(4) 0.000(4)
C3 0.019(5) 0.026(6) 0.027(5) -0.004(5) 0.000(4) -0.001(4)
C4 0.013(4) 0.011(5) 0.027(5) 0.008(4) -0.005(4) 0.002(4)
C5 0.025(5) 0.031(6) 0.021(5) 0.000(5) -0.008(4) -0.009(5)
C6 0.020(4) 0.017(5) 0.017(4) 0.005(4) -0.003(4) -0.009(4)
C7 0.018(4) 0.013(5) 0.023(5) 0.004(4) -0.004(4) -0.007(4)
C8 0.020(4) 0.023(6) 0.021(5) 0.009(4) -0.011(4) -0.011(4)
C9 0.024(5) 0.028(6) 0.018(5) 0.004(4) -0.006(4) -0.015(4)
C10 0.026(5) 0.026(6) 0.020(5) -0.008(5) -0.003(4) -0.005(4)
C11 0.014(4) 0.035(7) 0.024(5) -0.006(5) 0.002(4) -0.007(4)
C12 0.018(4) 0.019(5) 0.015(4) 0.001(4) -0.007(4) -0.005(4)
C13 0.018(4) 0.007(5) 0.014(4) 0.000(4) -0.001(3) -0.002(4)
C14 0.007(4) 0.015(5) 0.018(4) 0.006(4) -0.004(3) -0.007(4)
C15 0.010(4) 0.006(4) 0.018(4) -0.001(4) 0.002(3) -0.001(3)
C16 0.018(4) 0.009(5) 0.021(5) -0.001(4) -0.006(4) 0.002(4)
C17 0.020(4) 0.013(5) 0.017(4) 0.002(4) -0.004(4) -0.006(4)
C18 0.023(5) 0.019(5) 0.016(4) 0.003(4) -0.006(4) -0.008(4)
C19 0.037(5) 0.031(6) 0.017(5) -0.006(5) 0.002(4) -0.024(5)
C20 0.056(7) 0.026(6) 0.009(4) 0.007(4) -0.003(4) -0.028(6)
C21 0.052(6) 0.011(5) 0.024(5) 0.007(4) -0.009(5) -0.009(5)
C22 0.034(5) 0.025(6) 0.029(5) -0.001(5) -0.009(4) -0.010(5)
C23 0.016(4) 0.019(5) 0.014(4) 0.005(4) -0.004(3) -0.011(4)
C24 0.017(4) 0.023(6) 0.029(5) 0.000(5) -0.005(4) -0.003(4)
C25 0.026(5) 0.017(5) 0.032(5) -0.010(5) 0.000(4) 0.000(4)
C26 0.018(5) 0.019(6) 0.034(6) -0.003(5) 0.007(4) 0.004(4)
C27 0.012(4) 0.035(7) 0.048(7) -0.006(6) -0.015(4) 0.004(5)
C28 0.018(4) 0.028(6) 0.028(5) -0.006(5) -0.004(4) -0.009(4)
C29 0.016(4) 0.021(5) 0.025(5) -0.002(4) -0.009(4) -0.007(4)
C30 0.023(5) 0.022(6) 0.018(5) 0.010(4) -0.005(4) 0.001(4)
C31 0.035(6) 0.032(7) 0.023(5) 0.001(5) -0.009(4) -0.001(5)
C32 0.045(6) 0.068(10) 0.022(5) -0.010(6) 0.001(5) -0.028(7)
C33 0.035(5) 0.032(7) 0.025(5) -0.011(5) 0.010(4) -0.011(5)
C34 0.014(4) 0.015(5) 0.026(5) -0.006(4) -0.001(4) -0.002(4)
Pd2 0.0151(3) 0.0137(4) 0.0196(4) -0.0020(3) -0.0005(3) -0.0062(3)
Cl3 0.0256(11) 0.0252(14) 0.0337(13) -0.0080(12) 0.0063(10) -0.0168(11)
Cl4 0.0240(11) 0.0225(14) 0.0394(14) -0.0137(12) 0.0044(10) -0.0083(11)
P3 0.0136(10) 0.0160(13) 0.0194(12) -0.0028(11) -0.0002(9) -0.0060(10)
P4 0.0120(10) 0.0160(13) 0.0171(11) -0.0014(10) -0.0014(9) -0.0052(10)
O3 0.019(3) 0.021(4) 0.020(3) 0.002(3) -0.005(3) -0.006(3)
O4 0.018(3) 0.018(4) 0.020(3) -0.006(3) 0.005(3) -0.004(3)
N2 0.012(3) 0.015(4) 0.017(4) 0.002(3) -0.001(3) -0.008(3)
C35 0.017(4) 0.034(6) 0.017(5) -0.007(5) 0.000(4) -0.011(4)
C36 0.026(5) 0.019(5) 0.017(5) -0.006(4) 0.000(4) -0.010(4)
C37 0.040(6) 0.027(6) 0.020(5) 0.000(5) -0.010(4) -0.012(5)
C38 0.045(6) 0.032(7) 0.025(5) 0.007(5) -0.018(5) -0.009(6)
C39 0.047(6) 0.037(7) 0.028(6) -0.011(6) -0.003(5) -0.014(6)
C40 0.027(5) 0.037(7) 0.025(5) -0.013(5) 0.001(4) -0.009(5)
C41 0.016(4) 0.021(6) 0.033(5) -0.013(5) -0.001(4) -0.001(4)
C42 0.020(5) 0.024(6) 0.030(5) -0.006(5) 0.003(4) -0.007(4)
C43 0.011(4) 0.023(6) 0.063(8) -0.013(6) -0.004(5) 0.000(4)
C44 0.030(6) 0.038(8) 0.067(9) -0.016(7) -0.018(6) -0.002(6)
C45 0.033(6) 0.031(7) 0.058(8) 0.003(6) -0.029(6) 0.002(5)
C46 0.031(5) 0.025(6) 0.038(6) 0.000(5) -0.015(5) -0.001(5)
C47 0.010(4) 0.006(4) 0.013(4) -0.001(4) -0.003(3) 0.001(3)
C48 0.018(4) 0.015(5) 0.011(4) 0.004(4) -0.009(3) -0.004(4)
C49 0.014(4) 0.015(5) 0.018(4) 0.000(4) -0.010(3) -0.004(4)
C50 0.018(4) 0.014(5) 0.013(4) 0.006(4) -0.003(4) -0.007(4)
C51 0.018(4) 0.012(5) 0.009(4) -0.001(4) -0.001(3) -0.005(4)
C52 0.020(4) 0.015(5) 0.012(4) 0.010(4) -0.006(3) -0.009(4)
C53 0.023(5) 0.027(6) 0.015(4) -0.004(4) -0.014(4) -0.006(4)
C54 0.042(6) 0.027(6) 0.026(5) 0.012(5) -0.007(4) -0.028(5)
C55 0.032(5) 0.009(5) 0.032(5) 0.007(4) -0.009(4) -0.008(4)
C56 0.020(4) 0.013(5) 0.025(5) 0.003(4) -0.009(4) -0.005(4)
C57 0.025(5) 0.019(5) 0.019(5) 0.003(4) -0.006(4) -0.016(4)
C58 0.017(4) 0.026(6) 0.024(5) -0.009(5) -0.001(4) -0.006(4)
C59 0.035(6) 0.042(7) 0.023(5) 0.015(5) -0.015(4) -0.022(5)
C60 0.033(5) 0.047(7) 0.015(5) -0.002(5) -0.003(4) -0.022(6)
C61 0.019(5) 0.031(6) 0.025(5) -0.011(5) 0.002(4) -0.010(5)
C62 0.013(4) 0.028(6) 0.016(4) -0.005(4) -0.002(3) -0.008(4)
C63 0.013(4) 0.024(6) 0.016(4) -0.006(4) -0.007(3) -0.001(4)
C64 0.017(4) 0.027(6) 0.019(5) -0.002(4) -0.002(4) -0.008(4)
C65 0.015(4) 0.024(6) 0.033(5) 0.000(5) -0.008(4) -0.008(4)
C66 0.016(4) 0.037(7) 0.031(5) -0.006(5) -0.014(4) -0.003(5)
C67 0.023(5) 0.037(6) 0.010(4) 0.004(4) -0.009(4) -0.011(5)
C68 0.019(4) 0.021(6) 0.025(5) 0.007(4) -0.003(4) -0.016(4)
Cl5 0.101(3) 0.043(2) 0.0503(19) 0.0155(16) -0.0310(18) -0.036(2)
Cl6 0.0525(18) 0.0380(19) 0.066(2) -0.0017(17) 0.0126(16) 0.0007(16)
C69 0.044(6) 0.029(6) 0.028(5) -0.001(5) -0.007(5) -0.015(5)
Cl7 0.0341(14) 0.0469(19) 0.0541(17) -0.0278(16) -0.0044(13) -0.0094(14)
Cl8 0.0356(15) 0.049(2) 0.081(2) -0.0299(19) -0.0056(15) -0.0160(15)
C70 0.048(8) 0.061(10) 0.141(14) -0.055(11) -0.054(9) 0.008(7)
Cl9 0.109(3) 0.106(3) 0.203(5) -0.012(3) 0.009(3) -0.023(3)
Cl10 0.109(3) 0.106(3) 0.203(5) -0.012(3) 0.009(3) -0.023(3)
C71 0.109(3) 0.106(3) 0.203(5) -0.012(3) 0.009(3) -0.023(3)

loop_
_atom_type_symbol
_atom_type_description
_atom_type_scat_dispersion_real
_atom_type_scat_dispersion_imag
_atom_type_scat_source
C C 0.0033 0.0016 'International Tables Vol C Tables 4.2.6.8 and 6.1.1.4'
H H 0.0000 0.0000 'International Tables Vol C Tables 4.2.6.8 and 6.1.1.4'
Cl Cl 0.1484 0.1585 'International Tables Vol C Tables 4.2.6.8 and 6.1.1.4'
N N 0.0061 0.0033 'International Tables Vol C Tables 4.2.6.8 and 6.1.1.4'
O O 0.0106 0.0060 'International Tables Vol C Tables 4.2.6.8 and 6.1.1.4'
P P 0.1023 0.0942 'International Tables Vol C Tables 4.2.6.8 and 6.1.1.4'
Pd Pd -0.9988 1.0072 'International Tables Vol C Tables 4.2.6.8 and 6.1.1.4'

loop_
_exptl_crystal_face_index_h
_exptl_crystal_face_index_k
_exptl_crystal_face_index_l
_exptl_crystal_face_perp_dist
0 -1 4 0.2893
0 1 -4 0.3919
1 4 -1 0.0908
-1 -4 -1 0.1152
4 -3 -1 0.0937
-4 4 -2 0.0826

loop_
_geom_angle_atom_site_label_1
_geom_angle_atom_site_label_2
_geom_angle_atom_site_label_3
_geom_angle
Cl1 Pd1 Cl2 94.44(8)
P1 Pd1 Cl1 176.94(9)
P1 Pd1 Cl2 87.30(8)
P1 Pd1 P2 89.23(9)
P2 Pd1 Cl1 88.92(8)
P2 Pd1 Cl2 175.66(9)
C1 P1 Pd1 119.3(3)
C1 P1 C7 111.0(4)
C1 P1 C14 103.3(4)
C7 P1 Pd1 112.9(3)
C7 P1 C14 103.9(4)
C14 P1 Pd1 104.5(3)
C15 P2 Pd1 105.2(3)
C23 P2 Pd1 112.7(3)
C23 P2 C15 103.9(4)
C29 P2 Pd1 118.1(3)
C29 P2 C15 106.0(4)
C29 P2 C23 109.6(4)
C13 N1 C17 123.5(6)
C16 N1 C13 109.9(7)
C16 N1 C17 126.5(7)
C2 C1 P1 120.0(6)
C2 C1 C6 118.9(7)
C6 C1 P1 121.1(6)
C3 C2 C1 121.4(8)
C2 C3 C4 119.5(8)
C5 C4 C3 120.2(8)
C4 C5 C6 121.6(9)
C5 C6 C1 118.2(8)
C8 C7 P1 121.6(6)
C12 C7 P1 119.5(6)
C12 C7 C8 118.7(8)
C9 C8 C7 118.3(7)
C10 C9 C8 122.6(8)
C9 C10 C11 119.3(8)
C12 C11 C10 119.7(8)
C11 C12 C7 121.3(8)
O1 C13 N1 125.8(8)
O1 C13 C14 128.1(8)
N1 C13 C14 106.2(7)
C13 C14 P1 129.8(6)
C15 C14 P1 121.7(6)
C15 C14 C13 108.5(7)
C14 C15 P2 118.1(7)
C14 C15 C16 110.2(7)
C16 C15 P2 131.7(6)
O2 C16 N1 125.3(8)
O2 C16 C15 129.4(8)
N1 C16 C15 105.1(7)
C18 C17 N1 118.6(8)
C22 C17 N1 120.7(7)
C22 C17 C18 120.7(8)
C19 C18 C17 119.0(9)
C20 C19 C18 120.1(8)
C19 C20 C21 120.6(9)
C20 C21 C22 121.1(10)
C17 C22 C21 118.4(8)
C24 C23 P2 119.6(6)
C24 C23 C28 119.9(8)
C28 C23 P2 120.0(7)
C23 C24 C25 119.6(8)
C26 C25 C24 119.5(9)
C27 C26 C25 120.8(8)
C26 C27 C28 120.6(9)
C27 C28 C23 119.5(9)
C30 C29 P2 120.1(7)
C30 C29 C34 121.4(8)
C34 C29 P2 118.5(7)
C29 C30 C31 117.8(9)
C32 C31 C30 120.6(10)
C31 C32 C33 120.9(9)
C34 C33 C32 120.0(10)
C33 C34 C29 119.3(9)
Cl3 Pd2 Cl4 97.02(8)
P3 Pd2 Cl3 174.92(9)
P3 Pd2 Cl4 87.96(8)
P3 Pd2 P4 89.04(8)
P4 Pd2 Cl3 85.97(8)
P4 Pd2 Cl4 177.00(8)
C35 P3 Pd2 112.9(3)
C41 P3 Pd2 118.3(3)
C41 P3 C35 108.0(4)
C48 P3 Pd2 106.0(3)
C48 P3 C35 103.9(4)
C48 P3 C41 106.6(4)
C49 P4 Pd2 105.9(3)
C49 P4 C57 104.7(4)
C49 P4 C63 104.6(4)
C57 P4 Pd2 115.4(3)
C63 P4 Pd2 113.9(3)
C63 P4 C57 111.2(4)
C47 N2 C50 111.2(7)
C47 N2 C51 124.9(6)
C50 N2 C51 123.9(7)
C36 C35 P3 119.3(7)
C40 C35 P3 119.1(8)
C40 C35 C36 121.0(9)
C35 C36 C37 119.4(9)
C38 C37 C36 119.3(10)
C39 C38 C37 121.6(10)
C38 C39 C40 120.6(10)
C35 C40 C39 118.1(11)
C42 C41 P3 118.5(8)
C46 C41 P3 120.3(7)
C46 C41 C42 121.1(9)
C41 C42 C43 118.4(10)
C44 C43 C42 119.9(10)
C43 C44 C45 120.7(10)
C46 C45 C44 119.7(11)
C45 C46 C41 120.0(10)
O3 C47 N2 127.7(8)
O3 C47 C48 126.4(7)
N2 C47 C48 105.8(6)
C47 C48 P3 132.4(6)
C49 C48 P3 118.9(6)
C49 C48 C47 108.4(7)
C48 C49 P4 119.4(7)
C48 C49 C50 108.8(7)
C50 C49 P4 131.8(6)
O4 C50 N2 126.8(8)
O4 C50 C49 127.8(7)
N2 C50 C49 105.4(7)
C52 C51 N2 119.4(8)
C56 C51 N2 120.6(7)
C56 C51 C52 120.0(8)
C53 C52 C51 120.0(9)
C52 C53 C54 120.2(8)
C53 C54 C55 119.4(9)
C56 C55 C54 119.7(9)
C55 C56 C51 120.6(8)
C58 C57 P4 117.9(7)
C62 C57 P4 121.8(7)
C62 C57 C58 120.1(8)
C59 C58 C57 119.7(9)
C60 C59 C58 119.5(10)
C61 C60 C59 121.2(9)
C60 C61 C62 121.4(9)
C57 C62 C61 118.0(9)
C64 C63 P4 120.3(7)
C68 C63 P4 119.7(6)
C68 C63 C64 119.4(8)
C63 C64 C65 119.7(9)
C66 C65 C64 120.9(8)
C67 C66 C65 119.2(9)
C66 C67 C68 120.3(9)
C63 C68 C67 120.5(8)
Cl6 C69 Cl5 112.5(5)
Cl8 C70 Cl7 115.3(7)
Cl10 C71 Cl9 110.4(13)

loop_
_geom_bond_atom_site_label_1
_geom_bond_atom_site_label_2
_geom_bond_distance
Pd1 Cl1 2.345(2)
Pd1 Cl2 2.347(2)
Pd1 P1 2.229(2)
Pd1 P2 2.235(3)
P1 C1 1.778(8)
P1 C7 1.787(9)
P1 C14 1.811(9)
P2 C15 1.834(8)
P2 C23 1.820(9)
P2 C29 1.803(9)
O1 C13 1.215(9)
O2 C16 1.197(10)
N1 C13 1.415(11)
N1 C16 1.413(10)
N1 C17 1.422(10)
C1 C2 1.402(10)
C1 C6 1.411(11)
C2 C3 1.369(12)
C3 C4 1.387(12)
C4 C5 1.370(11)
C5 C6 1.397(12)
C7 C8 1.418(11)
C7 C12 1.387(11)
C8 C9 1.376(12)
C9 C10 1.366(11)
C10 C11 1.386(12)
C11 C12 1.377(12)
C13 C14 1.501(11)
C14 C15 1.319(11)
C15 C16 1.505(12)
C17 C18 1.407(11)
C17 C22 1.386(13)
C18 C19 1.391(12)
C19 C20 1.371(14)
C20 C21 1.371(13)
C21 C22 1.392(13)
C23 C24 1.358(12)
C23 C28 1.402(11)
C24 C25 1.410(12)
C25 C26 1.375(13)
C26 C27 1.347(13)
C27 C28 1.383(12)
C29 C30 1.389(13)
C29 C34 1.419(12)
C30 C31 1.421(12)
C31 C32 1.373(16)
C32 C33 1.399(15)
C33 C34 1.377(12)
Pd2 Cl3 2.359(2)
Pd2 Cl4 2.361(2)
Pd2 P3 2.224(2)
Pd2 P4 2.226(2)
P3 C35 1.828(9)
P3 C41 1.825(9)
P3 C48 1.817(9)
P4 C49 1.810(8)
P4 C57 1.810(9)
P4 C63 1.810(9)
O3 C47 1.197(9)
O4 C50 1.198(9)
N2 C47 1.384(10)
N2 C50 1.423(9)
N2 C51 1.440(10)
C35 C36 1.383(14)
C35 C40 1.374(12)
C36 C37 1.392(12)
C37 C38 1.359(14)
C38 C39 1.350(15)
C39 C40 1.401(13)
C41 C42 1.388(12)
C41 C46 1.367(14)
C42 C43 1.407(12)
C43 C44 1.343(15)
C44 C45 1.404(15)
C45 C46 1.358(13)
C47 C48 1.517(11)
C48 C49 1.353(11)
C49 C50 1.497(12)
C51 C52 1.397(11)
C51 C56 1.376(12)
C52 C53 1.368(12)
C53 C54 1.376(14)
C54 C55 1.421(12)
C55 C56 1.355(12)
C57 C58 1.392(13)
C57 C62 1.391(12)
C58 C59 1.389(12)
C59 C60 1.374(14)
C60 C61 1.334(14)
C61 C62 1.405(12)
C63 C64 1.384(11)
C63 C68 1.382(12)
C64 C65 1.388(12)
C65 C66 1.382(13)
C66 C67 1.376(12)
C67 C68 1.387(12)
Cl5 C69 1.758(10)
Cl6 C69 1.741(11)
Cl7 C70 1.772(11)
Cl8 C70 1.665(13)
Cl9 C71 1.92(2)
Cl10 C71 1.586(19)
